data_2243019
loop_
_publ_author_name
'Akkurt, Mehmet'
'Shikhaliyev, Namiq Q.'
'Askerova, Ulviyya F.'
'Mukhtarova, Sevinc H.'
'Mammadova, Gunay Z.'
'Toze, Flavien A. A.'

_publ_section_title
;
 Crystal structure and Hirshfeld surface analysis of
 (<i>E</i>)-4-{[2,2-dichloro-1-(4-methoxyphenyl)ethenyl]diazenyl}benzonitrile
;
_journal_coeditor_code LH5909
_journal_issue 8
_journal_name_full 'Acta Crystallographica Section E'
_journal_page_first 1190
_journal_page_last 1194
_journal_paper_doi 10.1107/S2056989019009642
_journal_volume 75
_journal_year 2019
_chemical_formula_iupac 'C16 H11 Cl2 N3 O'
_chemical_formula_moiety 'C16 H11 Cl2 N3 O'
_chemical_formula_sum 'C16 H11 Cl2 N3 O'
_chemical_formula_weight 332.18
_chemical_name_systematic
;
(<i>E</i>)-4-{[2,2-Dichloro-1-(4-methoxyphenyl)ethenyl]diazenyl}benzonitrile
;
_space_group_crystal_system monoclinic
_space_group_IT_number 14
_space_group_name_Hall '-P 2ybc'
_space_group_name_H-M_alt 'P 1 21/c 1'
_symmetry_space_group_name_Hall '-P 2ybc'
_symmetry_space_group_name_H-M 'P 1 21/c 1'
_atom_sites_solution_hydrogens geom
_audit_creation_method SHELXL-2018/1
_cell_angle_alpha 90
_cell_angle_beta 97.07(3)
_cell_angle_gamma 90
_cell_formula_units_Z 4
_cell_length_a 3.9117(8)
_cell_length_b 25.109(5)
_cell_length_c 14.968(3)
_cell_measurement_reflns_used 600
_cell_measurement_temperature 100(2)
_cell_measurement_theta_max 30.0
_cell_measurement_theta_min 1.8
_cell_volume 1459.0(5)
_computing_cell_refinement
;
<i>iMosflm</i> (Battye <i>et al.</i>,  2011)
;
_computing_data_collection
;
<i>Marccd</i> (Doyle, 2011)
;
_computing_data_reduction
;
<i>iMosflm</i> (Battye <i>et al.</i>,  2011)
;
_computing_molecular_graphics
;
ORTEP-3 for Windows (Farrugia, 2012) and PLATON (Spek, 2009)
;
_computing_publication_material
;
PLATON (Spek, 2009)
;
_computing_structure_refinement
;
SHELXL2016 (Sheldrick, 2015)
;
_computing_structure_solution
;
SHELXLS97 (Sheldrick, 2008)
;
_diffrn_ambient_temperature 100(2)
_diffrn_measured_fraction_theta_full 0.995
_diffrn_measured_fraction_theta_max 0.993
_diffrn_measurement_device_type 'Rayonix SX165 CCD'
_diffrn_measurement_method '/f scan'
_diffrn_radiation_type synchrotron
_diffrn_radiation_wavelength 0.80246
_diffrn_reflns_av_R_equivalents 0.0678
_diffrn_reflns_av_unetI/netI 0.0438
_diffrn_reflns_limit_h_max 4
_diffrn_reflns_limit_h_min -4
_diffrn_reflns_limit_k_max 32
_diffrn_reflns_limit_k_min -32
_diffrn_reflns_limit_l_max 19
_diffrn_reflns_limit_l_min -19
_diffrn_reflns_number 22750
_diffrn_reflns_theta_full 28.782
_diffrn_reflns_theta_max 30.862
_diffrn_reflns_theta_min 1.798
_exptl_absorpt_coefficient_mu 0.633
_exptl_absorpt_correction_T_max 0.975
_exptl_absorpt_correction_T_min 0.850
_exptl_absorpt_correction_type multi-scan
_exptl_absorpt_process_details
;
(Scala; Evans, 2006)
;
_exptl_crystal_colour orange
_exptl_crystal_density_diffrn 1.512
_exptl_crystal_description needle
_exptl_crystal_F_000 680
_exptl_crystal_size_max 0.250
_exptl_crystal_size_mid 0.050
_exptl_crystal_size_min 0.030
_refine_diff_density_max 0.301
_refine_diff_density_min -0.458
_refine_ls_extinction_coef 0.049(5)
_refine_ls_extinction_expression Fc^*^=kFc[1+0.001xFc^2^\l^3^/sin(2\q)]^-1/4^
_refine_ls_extinction_method
;
SHELXL2018 (Sheldrick, 2015)
;
_refine_ls_goodness_of_fit_ref 1.071
_refine_ls_hydrogen_treatment constr
_refine_ls_matrix_type full
_refine_ls_number_parameters 201
_refine_ls_number_reflns 3144
_refine_ls_number_restraints 0
_refine_ls_restrained_S_all 1.071
_refine_ls_R_factor_all 0.0476
_refine_ls_R_factor_gt 0.0454
_refine_ls_shift/su_max 0.001
_refine_ls_shift/su_mean 0.000
_refine_ls_structure_factor_coef Fsqd
_refine_ls_weighting_details 'w=1/[\s^2^(Fo^2^)+(0.0660P)^2^+0.9448P] where P=(Fo^2^+2Fc^2^)/3'
_refine_ls_weighting_scheme calc
_refine_ls_wR_factor_gt 0.1206
_refine_ls_wR_factor_ref 0.1230
_reflns_number_gt 2978
_reflns_number_total 3144
_reflns_threshold_expression 'I > 2\s(I)'
_cod_data_source_file lh5909sup1.cif
_cod_data_source_block I
_cod_database_code 2243019
_shelx_space_group_comment
;
The symmetry employed for this shelxl refinement is uniquely defined
by the following loop, which should always be used as a source of
symmetry information in preference to the above space-group names.
They are only intended as comments.
;
_shelx_estimated_absorpt_t_min 0.858
_shelx_estimated_absorpt_t_max 0.981

loop_
_space_group_symop_operation_xyz
'x, y, z'
'-x, y+1/2, -z+1/2'
'-x, -y, -z'
'x, -y-1/2, z-1/2'

loop_
_atom_site_type_symbol
_atom_site_label
_atom_site_fract_x
_atom_site_fract_y
_atom_site_fract_z
_atom_site_U_iso_or_equiv
_atom_site_adp_type
_atom_site_calc_flag
_atom_site_occupancy
C C1 0.4566(5) 0.66476(7) 0.67302(12) 0.0215(4) Uani d 1
H H1 0.463381 0.687885 0.723440 0.026 Uiso calc 1
C C2 0.3294(5) 0.61359(7) 0.67752(13) 0.0221(4) Uani d 1
H H2 0.244963 0.601450 0.730780 0.026 Uiso calc 1
C C3 0.3261(5) 0.57981(7) 0.60312(13) 0.0215(4) Uani d 1
C C4 0.4409(5) 0.59720(7) 0.52351(12) 0.0228(4) Uani d 1
H H4 0.436434 0.574023 0.473208 0.027 Uiso calc 1
C C5 0.5621(5) 0.64912(7) 0.51906(12) 0.0214(4) Uani d 1
H H5 0.636172 0.661965 0.464913 0.026 Uiso calc 1
C C6 0.5748(5) 0.68213(7) 0.59378(12) 0.0197(4) Uani d 1
C C7 0.9517(5) 0.80678(7) 0.65882(12) 0.0199(4) Uani d 1
C C8 1.0851(5) 0.82299(7) 0.74254(13) 0.0218(4) Uani d 1
C C9 0.9344(5) 0.84019(7) 0.57700(12) 0.0199(4) Uani d 1
C C10 1.0545(5) 0.82125(7) 0.49838(13) 0.0210(4) Uani d 1
H H10 1.155098 0.786823 0.498109 0.025 Uiso calc 1
C C11 1.0283(5) 0.85197(7) 0.42152(12) 0.0213(4) Uani d 1
H H11 1.108147 0.838403 0.368576 0.026 Uiso calc 1
C C12 0.8849(5) 0.90295(7) 0.42105(12) 0.0198(4) Uani d 1
C C13 0.7626(5) 0.92238(7) 0.49813(13) 0.0208(4) Uani d 1
H H13 0.662374 0.956840 0.498230 0.025 Uiso calc 1
C C14 0.7886(5) 0.89082(7) 0.57518(13) 0.0210(4) Uani d 1
H H14 0.704725 0.904154 0.627752 0.025 Uiso calc 1
C C15 0.1992(5) 0.52632(8) 0.61044(13) 0.0249(4) Uani d 1
C C16 0.7123(5) 0.98149(7) 0.33590(13) 0.0246(4) Uani d 1
H H16A 0.731494 0.997143 0.276745 0.037 Uiso calc 1
H H16B 0.823240 1.005003 0.383095 0.037 Uiso calc 1
H H16C 0.468596 0.977180 0.343527 0.037 Uiso calc 1
N N1 0.7074(4) 0.73473(6) 0.58427(10) 0.0207(3) Uani d 1
N N2 0.8218(4) 0.75417(6) 0.65946(10) 0.0212(3) Uani d 1
N N3 0.1007(5) 0.48385(7) 0.61986(13) 0.0345(4) Uani d 1
O O1 0.8781(4) 0.93062(5) 0.34222(9) 0.0233(3) Uani d 1
Cl Cl1 1.07739(13) 0.78390(2) 0.83659(3) 0.02703(18) Uani d 1
Cl Cl2 1.27416(13) 0.88356(2) 0.76669(3) 0.02496(18) Uani d 1

loop_
_atom_site_aniso_label
_atom_site_aniso_U_11
_atom_site_aniso_U_22
_atom_site_aniso_U_33
_atom_site_aniso_U_12
_atom_site_aniso_U_13
_atom_site_aniso_U_23
C1 0.0237(9) 0.0195(9) 0.0207(9) 0.0005(7) -0.0001(7) 0.0001(7)
C2 0.0246(9) 0.0192(9) 0.0220(9) 0.0002(7) 0.0009(7) 0.0028(7)
C3 0.0234(9) 0.0166(8) 0.0234(9) -0.0005(7) -0.0012(7) 0.0016(7)
C4 0.0285(10) 0.0197(9) 0.0193(9) -0.0018(7) -0.0009(7) -0.0006(7)
C5 0.0242(9) 0.0195(8) 0.0193(8) -0.0005(7) -0.0021(7) 0.0024(7)
C6 0.0207(9) 0.0154(8) 0.0218(9) 0.0007(7) -0.0020(7) 0.0027(6)
C7 0.0223(9) 0.0159(8) 0.0211(9) 0.0008(7) 0.0016(7) -0.0007(6)
C8 0.0257(9) 0.0173(8) 0.0223(9) 0.0005(7) 0.0025(7) -0.0010(7)
C9 0.0215(9) 0.0167(8) 0.0207(9) -0.0021(7) -0.0003(7) -0.0006(6)
C10 0.0244(9) 0.0159(8) 0.0221(9) 0.0002(7) 0.0000(7) -0.0026(7)
C11 0.0244(9) 0.0181(8) 0.0211(9) -0.0005(7) 0.0016(7) -0.0021(7)
C12 0.0221(9) 0.0186(8) 0.0179(8) -0.0029(7) -0.0007(7) 0.0012(6)
C13 0.0237(9) 0.0150(8) 0.0231(9) -0.0004(7) 0.0006(7) -0.0003(7)
C14 0.0247(9) 0.0178(8) 0.0201(9) -0.0004(7) 0.0017(7) -0.0018(6)
C15 0.0294(10) 0.0231(10) 0.0217(9) -0.0028(8) 0.0011(7) -0.0002(7)
C16 0.0290(10) 0.0182(9) 0.0254(10) 0.0013(7) -0.0015(7) 0.0030(7)
N1 0.0225(8) 0.0161(7) 0.0227(8) 0.0004(6) -0.0004(6) 0.0013(6)
N2 0.0251(8) 0.0164(7) 0.0212(8) -0.0003(6) -0.0007(6) -0.0006(6)
N3 0.0490(12) 0.0242(9) 0.0304(9) -0.0092(8) 0.0046(8) -0.0008(7)
O1 0.0307(7) 0.0186(6) 0.0203(7) 0.0020(5) 0.0018(5) 0.0023(5)
Cl1 0.0386(3) 0.0223(3) 0.0191(3) -0.00365(18) -0.00068(19) 0.00226(16)
Cl2 0.0343(3) 0.0185(3) 0.0213(3) -0.00454(17) 0.00074(18) -0.00278(15)

loop_
_atom_type_symbol
_atom_type_description
_atom_type_scat_dispersion_real
_atom_type_scat_dispersion_imag
_atom_type_scat_source
C C 0.0050 0.0020 'International Tables Vol C Tables 4.2.6.8 and 6.1.1.4'
H H 0.0000 0.0000 'International Tables Vol C Tables 4.2.6.8 and 6.1.1.4'
N N 0.0090 0.0040 'International Tables Vol C Tables 4.2.6.8 and 6.1.1.4'
O O 0.0150 0.0080 'International Tables Vol C Tables 4.2.6.8 and 6.1.1.4'
Cl Cl 0.1780 0.2030 'International Tables Vol C Tables 4.2.6.8 and 6.1.1.4'

loop_
_geom_angle_atom_site_label_1
_geom_angle_atom_site_label_2
_geom_angle_atom_site_label_3
_geom_angle
C2 C1 C6 119.40(17)
C2 C1 H1 120.3
C6 C1 H1 120.3
C1 C2 C3 119.55(18)
C1 C2 H2 120.2
C3 C2 H2 120.2
C4 C3 C2 121.20(17)
C4 C3 C15 120.48(17)
C2 C3 C15 118.32(17)
C5 C4 C3 118.80(17)
C5 C4 H4 120.6
C3 C4 H4 120.6
C6 C5 C4 119.96(17)
C6 C5 H5 120.0
C4 C5 H5 120.0
C5 C6 C1 121.04(17)
C5 C6 N1 116.61(16)
C1 C6 N1 122.33(16)
C8 C7 N2 111.75(16)
C8 C7 C9 124.52(17)
N2 C7 C9 123.71(15)
C7 C8 Cl2 124.62(15)
C7 C8 Cl1 122.71(15)
Cl2 C8 Cl1 112.66(11)
C14 C9 C10 118.16(17)
C14 C9 C7 120.73(17)
C10 C9 C7 121.08(16)
C11 C10 C9 120.81(17)
C11 C10 H10 119.6
C9 C10 H10 119.6
C10 C11 C12 120.36(17)
C10 C11 H11 119.8
C12 C11 H11 119.8
O1 C12 C13 124.46(17)
O1 C12 C11 115.79(16)
C13 C12 C11 119.74(17)
C12 C13 C14 119.34(17)
C12 C13 H13 120.3
C14 C13 H13 120.3
C9 C14 C13 121.59(17)
C9 C14 H14 119.2
C13 C14 H14 119.2
N3 C15 C3 177.3(2)
O1 C16 H16A 109.5
O1 C16 H16B 109.5
H16A C16 H16B 109.5
O1 C16 H16C 109.5
H16A C16 H16C 109.5
H16B C16 H16C 109.5
N2 N1 C6 111.24(15)
N1 N2 C7 116.40(15)
C12 O1 C16 118.13(15)

loop_
_geom_bond_atom_site_label_1
_geom_bond_atom_site_label_2
_geom_bond_distance
C1 C2 1.382(3)
C1 C6 1.395(3)
C1 H1 0.9500
C2 C3 1.399(3)
C2 H2 0.9500
C3 C4 1.394(3)
C3 C15 1.441(3)
C4 C5 1.392(3)
C4 H4 0.9500
C5 C6 1.388(3)
C5 H5 0.9500
C6 N1 1.433(2)
C7 C8 1.359(3)
C7 N2 1.416(2)
C7 C9 1.479(2)
C8 Cl2 1.7103(19)
C8 Cl1 1.7196(19)
C9 C14 1.392(2)
C9 C10 1.403(3)
C10 C11 1.378(3)
C10 H10 0.9500
C11 C12 1.397(3)
C11 H11 0.9500
C12 O1 1.367(2)
C12 C13 1.391(3)
C13 C14 1.393(3)
C13 H13 0.9500
C14 H14 0.9500
C15 N3 1.149(3)
C16 O1 1.430(2)
C16 H16A 0.9800
C16 H16B 0.9800
C16 H16C 0.9800
N1 N2 1.257(2)

loop_
_geom_hbond_atom_site_label_D
_geom_hbond_atom_site_label_H
_geom_hbond_atom_site_label_A
_geom_hbond_site_symmetry_A
_geom_hbond_distance_DH
_geom_hbond_distance_HA
_geom_hbond_distance_DA
_geom_hbond_angle_DHA
C2 H2 O1 4_476 0.95 2.47 3.391(2) 165
C16 H16C O1 1_455 0.98 2.59 3.516(3) 158

loop_
_geom_torsion_atom_site_label_1
_geom_torsion_atom_site_label_2
_geom_torsion_atom_site_label_3
_geom_torsion_atom_site_label_4
_geom_torsion
C6 C1 C2 C3 0.9(3)
C1 C2 C3 C4 -1.6(3)
C1 C2 C3 C15 178.65(18)
C2 C3 C4 C5 0.3(3)
C15 C3 C4 C5 -179.91(18)
C3 C4 C5 C6 1.5(3)
C4 C5 C6 C1 -2.2(3)
C4 C5 C6 N1 179.12(16)
C2 C1 C6 C5 0.9(3)
C2 C1 C6 N1 179.54(17)
N2 C7 C8 Cl2 178.27(14)
C9 C7 C8 Cl2 -3.3(3)
N2 C7 C8 Cl1 -2.2(2)
C9 C7 C8 Cl1 176.26(14)
C8 C7 C9 C14 -52.1(3)
N2 C7 C9 C14 126.2(2)
C8 C7 C9 C10 129.9(2)
N2 C7 C9 C10 -51.9(3)
C14 C9 C10 C11 0.0(3)
C7 C9 C10 C11 178.04(17)
C9 C10 C11 C12 0.8(3)
C10 C11 C12 O1 178.52(17)
C10 C11 C12 C13 -1.1(3)
O1 C12 C13 C14 -178.90(17)
C11 C12 C13 C14 0.7(3)
C10 C9 C14 C13 -0.4(3)
C7 C9 C14 C13 -178.47(17)
C12 C13 C14 C9 0.0(3)
C5 C6 N1 N2 -156.50(17)
C1 C6 N1 N2 24.8(2)
C6 N1 N2 C7 -178.37(15)
C8 C7 N2 N1 -176.77(17)
C9 C7 N2 N1 4.8(3)
C13 C12 O1 C16 -4.7(3)
C11 C12 O1 C16 175.67(16)

_cod_database_fobs_code 2243019
